data_4303030
loop_
_publ_author_name
'Dingxian Jia'
'Qinyan Jin'
'Jiangfang Chen'
'Yingli Pan'
'Yong Zhang'

_publ_contact_author_address
;Soochow University
      College of Chemistry, Chemical Engineering and Materials Science
      P.O. Box 174, Renai Road 199, Suzhou 215123
      P.R.China.
;
_publ_contact_author_email jiadingxian@suda.edu.cn
_publ_contact_author_fax 86-512-65880089
_publ_contact_author_name 'Dr. Dingxian Jia'
_publ_contact_author_phone 86-512-65880089
_publ_section_title
;
The Coordination of the Tetraselenidoantimonate [SbSe4]3- Anion with
Trivalent Lanthanide Ions Tuned by Ethylene Polyamines
;
_journal_name_full 'Inorganic Chemistry'
_journal_page_first 8286
_journal_page_last 8293
_journal_paper_doi 10.1021/ic900901t
_journal_volume 48
_journal_year 2009
_chemical_formula_moiety 'C8 H26 Eu N6 Sb Se4'
_chemical_formula_sum 'C8 H26 Eu N6 Sb Se4'
_chemical_formula_weight 795.90
_chemical_name_systematic
; 
 ? 
;
_space_group_IT_number 14
_symmetry_cell_setting monoclinic
_symmetry_Int_Tables_number 14
_symmetry_space_group_name_Hall '-P 2ybc'
_symmetry_space_group_name_H-M 'P 1 21/c 1'
_atom_sites_solution_hydrogens geom
_atom_sites_solution_primary direct
_atom_sites_solution_secondary difmap
_audit_creation_method SHELXL-97
_cell_angle_alpha 90.00
_cell_angle_beta 98.707(6)
_cell_angle_gamma 90.00
_cell_formula_units_Z 4
_cell_length_a 10.172(4)
_cell_length_b 13.476(5)
_cell_length_c 14.791(5)
_cell_measurement_reflns_used 6747
_cell_measurement_temperature 293(2)
_cell_measurement_theta_max 25.00
_cell_measurement_theta_min 3.0
_cell_volume 2004.2(13)
_computing_cell_refinement CrystalClear
_computing_data_collection CrystalClear
_computing_data_reduction CrystalStructure
_computing_structure_refinement 'SHELXL-97 (Sheldrick, 1997)'
_computing_structure_solution 'SHELXS-97 (Sheldrick, 1990)'
_diffrn_ambient_temperature 293(2)
_diffrn_detector_area_resol_mean 7.31
_diffrn_measured_fraction_theta_full 0.988
_diffrn_measured_fraction_theta_max 0.988
_diffrn_measurement_device_type 'Rigaku Mercury'
_diffrn_measurement_method \w
_diffrn_radiation_monochromator graphite
_diffrn_radiation_source 'fine-focus sealed tube'
_diffrn_radiation_type MoK\a
_diffrn_radiation_wavelength 0.71073
_diffrn_reflns_av_R_equivalents 0.0643
_diffrn_reflns_av_sigmaI/netI 0.0613
_diffrn_reflns_limit_h_max 12
_diffrn_reflns_limit_h_min -12
_diffrn_reflns_limit_k_max 15
_diffrn_reflns_limit_k_min -15
_diffrn_reflns_limit_l_max 17
_diffrn_reflns_limit_l_min -15
_diffrn_reflns_number 14542
_diffrn_reflns_theta_full 25.00
_diffrn_reflns_theta_max 25.00
_diffrn_reflns_theta_min 3.02
_exptl_absorpt_coefficient_mu 11.712
_exptl_absorpt_correction_T_max 0.2270
_exptl_absorpt_correction_T_min 0.1270
_exptl_absorpt_correction_type multi-scan
_exptl_absorpt_process_details 'Jacobson, R. (1998) Private communication'
_exptl_crystal_colour orange
_exptl_crystal_density_diffrn 2.638
_exptl_crystal_density_method 'not measured'
_exptl_crystal_description prism
_exptl_crystal_F_000 1464
_exptl_crystal_size_max 0.30
_exptl_crystal_size_mid 0.21
_exptl_crystal_size_min 0.18
_refine_diff_density_max 2.226
_refine_diff_density_min -1.005
_refine_diff_density_rms 0.311
_refine_ls_extinction_method none
_refine_ls_goodness_of_fit_ref 1.139
_refine_ls_hydrogen_treatment constr
_refine_ls_matrix_type full
_refine_ls_number_parameters 182
_refine_ls_number_reflns 3481
_refine_ls_number_restraints 0
_refine_ls_restrained_S_all 1.139
_refine_ls_R_factor_all 0.0526
_refine_ls_R_factor_gt 0.0416
_refine_ls_shift/su_max 0.000
_refine_ls_shift/su_mean 0.000
_refine_ls_structure_factor_coef Fsqd
_refine_ls_weighting_details 'calc w=1/[\s^2^(Fo^2^)+(0.0623P)^2^+0.0000P] where P=(Fo^2^+2Fc^2^)/3'
_refine_ls_weighting_scheme calc
_refine_ls_wR_factor_gt 0.0998
_refine_ls_wR_factor_ref 0.1245
_reflns_number_gt 2973
_reflns_number_total 3481
_reflns_threshold_expression >2sigma(I)
_cod_data_source_file ic900901t_si_002_7.cif
_cod_data_source_block complex_IIb
_cod_original_cell_volume 2004.3(12)
_cod_original_sg_symbol_H-M 'P 21/c'
_cod_database_code 4303030

loop_
_symmetry_equiv_pos_as_xyz
'x, y, z'
'-x, y+1/2, -z+1/2'
'-x, -y, -z'
'x, -y-1/2, z-1/2'

loop_
_atom_site_label
_atom_site_type_symbol
_atom_site_fract_x
_atom_site_fract_y
_atom_site_fract_z
_atom_site_U_iso_or_equiv
_atom_site_adp_type
_atom_site_occupancy
_atom_site_symmetry_multiplicity
_atom_site_calc_flag
_atom_site_refinement_flags
_atom_site_disorder_assembly
_atom_site_disorder_group
Sb1 Sb 1.22284(6) 0.50999(4) 0.24431(4) 0.0215(2) Uani 1 1 d . . .
Se1 Se 1.08391(10) 0.36914(7) 0.17863(7) 0.0309(3) Uani 1 1 d . . .
Se2 Se 1.05254(10) 0.60636(7) 0.30945(7) 0.0314(3) Uani 1 1 d . . .
Se3 Se 1.40264(10) 0.46086(8) 0.36320(7) 0.0363(3) Uani 1 1 d . . .
Se4 Se 1.29800(11) 0.60790(8) 0.12192(7) 0.0359(3) Uani 1 1 d . . .
Eu1 Eu 0.83410(4) 0.47607(3) 0.21700(3) 0.01697(18) Uani 1 1 d . . .
N1 N 0.7732(8) 0.3226(5) 0.1169(5) 0.0294(19) Uani 1 1 d . . .
H1A H 0.7867 0.3364 0.0595 0.035 Uiso 1 1 calc R . .
H1B H 0.8282 0.2727 0.1379 0.035 Uiso 1 1 calc R . .
N2 N 0.5818(8) 0.4454(6) 0.1756(5) 0.037(2) Uani 1 1 d . . .
H2A H 0.5509 0.4230 0.2257 0.044 Uiso 1 1 calc R . .
H2B H 0.5417 0.5038 0.1602 0.044 Uiso 1 1 calc R . .
N3 N 0.8677(10) 0.3471(6) 0.3449(5) 0.047(3) Uani 1 1 d . . .
H3A H 0.8325 0.2892 0.3226 0.056 Uiso 1 1 calc R . .
H3B H 0.9556 0.3376 0.3616 0.056 Uiso 1 1 calc R . .
N4 N 0.7325(8) 0.5265(5) 0.3577(5) 0.0273(19) Uani 1 1 d . . .
H4 H 0.6494 0.4998 0.3489 0.033 Uiso 1 1 calc R . .
N5 N 0.7438(8) 0.6529(5) 0.2078(5) 0.032(2) Uani 1 1 d . . .
H5 H 0.8164 0.6914 0.2262 0.038 Uiso 1 1 calc R . .
N6 N 0.8498(10) 0.5589(6) 0.0644(5) 0.043(2) Uani 1 1 d . . .
H6A H 0.9344 0.5549 0.0536 0.051 Uiso 1 1 calc R . .
H6B H 0.7987 0.5250 0.0198 0.051 Uiso 1 1 calc R . .
C1 C 0.6322(10) 0.2883(7) 0.1143(8) 0.040(3) Uani 1 1 d . . .
H1C H 0.6093 0.2413 0.0647 0.049 Uiso 1 1 calc R . .
H1D H 0.6225 0.2555 0.1713 0.049 Uiso 1 1 calc R . .
C2 C 0.5433(11) 0.3747(7) 0.1005(7) 0.041(3) Uani 1 1 d . . .
H2C H 0.4518 0.3538 0.0998 0.049 Uiso 1 1 calc R . .
H2D H 0.5502 0.4059 0.0423 0.049 Uiso 1 1 calc R . .
C3 C 0.8082(14) 0.3730(8) 0.4280(7) 0.049(3) Uani 1 1 d . . .
H3C H 0.7196 0.3449 0.4226 0.059 Uiso 1 1 calc R . .
H3D H 0.8615 0.3439 0.4814 0.059 Uiso 1 1 calc R . .
C4 C 0.8002(12) 0.4801(8) 0.4411(7) 0.043(3) Uani 1 1 d . . .
H4A H 0.7520 0.4940 0.4914 0.051 Uiso 1 1 calc R . .
H4B H 0.8891 0.5074 0.4562 0.051 Uiso 1 1 calc R . .
C5 C 0.7120(9) 0.6337(7) 0.3652(6) 0.032(2) Uani 1 1 d . . .
H5A H 0.7964 0.6659 0.3860 0.038 Uiso 1 1 calc R . .
H5B H 0.6533 0.6464 0.4099 0.038 Uiso 1 1 calc R . .
C6 C 0.6517(10) 0.6758(8) 0.2737(6) 0.035(3) Uani 1 1 d . . .
H6C H 0.5653 0.6461 0.2537 0.042 Uiso 1 1 calc R . .
H6D H 0.6403 0.7470 0.2783 0.042 Uiso 1 1 calc R . .
C7 C 0.6994(10) 0.6828(7) 0.1129(6) 0.034(2) Uani 1 1 d . . .
H7A H 0.6755 0.7525 0.1105 0.041 Uiso 1 1 calc R . .
H7B H 0.6216 0.6446 0.0875 0.041 Uiso 1 1 calc R . .
C8 C 0.8081(13) 0.6651(7) 0.0591(7) 0.047(3) Uani 1 1 d . . .
H8A H 0.8835 0.7067 0.0823 0.056 Uiso 1 1 calc R . .
H8B H 0.7787 0.6830 -0.0042 0.056 Uiso 1 1 calc R . .

loop_
_atom_site_aniso_label
_atom_site_aniso_U_11
_atom_site_aniso_U_22
_atom_site_aniso_U_33
_atom_site_aniso_U_23
_atom_site_aniso_U_13
_atom_site_aniso_U_12
Sb1 0.0136(4) 0.0238(4) 0.0280(4) -0.0001(2) 0.0058(3) 0.0002(3)
Se1 0.0166(5) 0.0276(6) 0.0500(6) -0.0119(4) 0.0097(5) 0.0003(4)
Se2 0.0155(5) 0.0324(6) 0.0462(6) -0.0170(4) 0.0044(5) -0.0003(4)
Se3 0.0166(6) 0.0533(7) 0.0393(6) 0.0144(5) 0.0051(5) 0.0032(5)
Se4 0.0361(7) 0.0403(6) 0.0332(6) 0.0106(4) 0.0110(5) -0.0007(5)
Eu1 0.0121(3) 0.0191(3) 0.0204(3) -0.00183(16) 0.0048(2) 0.00028(17)
N1 0.028(5) 0.021(4) 0.037(4) -0.001(3) -0.003(4) 0.007(4)
N2 0.021(5) 0.044(5) 0.043(5) -0.009(4) 0.000(4) 0.000(4)
N3 0.071(7) 0.032(5) 0.037(5) 0.016(4) 0.007(5) 0.002(5)
N4 0.025(5) 0.034(5) 0.025(4) -0.004(3) 0.010(4) -0.007(4)
N5 0.038(5) 0.023(4) 0.030(4) -0.003(3) -0.004(4) 0.001(4)
N6 0.069(7) 0.027(5) 0.033(5) 0.003(4) 0.013(5) 0.006(5)
C1 0.029(6) 0.027(6) 0.063(7) -0.008(5) 0.000(5) -0.013(5)
C2 0.037(7) 0.046(7) 0.036(6) -0.007(5) -0.007(5) -0.011(5)
C3 0.082(10) 0.042(7) 0.025(5) 0.005(5) 0.013(6) -0.011(6)
C4 0.037(7) 0.066(8) 0.026(5) -0.002(5) 0.007(5) -0.007(6)
C5 0.012(5) 0.051(7) 0.041(6) -0.016(5) 0.013(5) -0.008(4)
C6 0.020(6) 0.045(7) 0.046(6) -0.003(5) 0.020(5) 0.012(5)
C7 0.032(6) 0.031(6) 0.040(6) 0.000(4) 0.006(5) 0.006(5)
C8 0.077(9) 0.031(6) 0.029(5) 0.010(5) 0.000(6) 0.005(6)

loop_
_atom_type_symbol
_atom_type_description
_atom_type_scat_dispersion_real
_atom_type_scat_dispersion_imag
_atom_type_scat_source
C C 0.0033 0.0016 'International Tables Vol C Tables 4.2.6.8 and 6.1.1.4'
H H 0.0000 0.0000 'International Tables Vol C Tables 4.2.6.8 and 6.1.1.4'
N N 0.0061 0.0033 'International Tables Vol C Tables 4.2.6.8 and 6.1.1.4'
Eu Eu -0.1578 3.6682 'International Tables Vol C Tables 4.2.6.8 and 6.1.1.4'
Sb Sb -0.5866 1.5461 'International Tables Vol C Tables 4.2.6.8 and 6.1.1.4'
Se Se -0.0929 2.2259 'International Tables Vol C Tables 4.2.6.8 and 6.1.1.4'

loop_
_geom_angle_atom_site_label_1
_geom_angle_atom_site_label_2
_geom_angle_atom_site_label_3
_geom_angle
_geom_angle_site_symmetry_1
_geom_angle_site_symmetry_3
_geom_angle_publ_flag
Se3 Sb1 Se4 113.33(5) . . ?
Se3 Sb1 Se2 110.85(5) . . ?
Se4 Sb1 Se2 108.65(5) . . ?
Se3 Sb1 Se1 113.43(5) . . ?
Se4 Sb1 Se1 110.24(5) . . ?
Se2 Sb1 Se1 99.41(5) . . ?
Sb1 Se1 Eu1 90.40(4) . . ?
Sb1 Se2 Eu1 91.68(4) . . ?
N6 Eu1 N5 67.2(3) . . ?
N6 Eu1 N4 134.0(3) . . ?
N5 Eu1 N4 66.9(2) . . ?
N6 Eu1 N3 159.4(3) . . ?
N5 Eu1 N3 133.0(3) . . ?
N4 Eu1 N3 66.6(3) . . ?
N6 Eu1 N1 83.3(2) . . ?
N5 Eu1 N1 132.0(2) . . ?
N4 Eu1 N1 126.4(3) . . ?
N3 Eu1 N1 82.7(3) . . ?
N6 Eu1 N2 93.1(3) . . ?
N5 Eu1 N2 78.4(3) . . ?
N4 Eu1 N2 74.1(3) . . ?
N3 Eu1 N2 94.8(3) . . ?
N1 Eu1 N2 65.7(3) . . ?
N6 Eu1 Se2 90.3(2) . . ?
N5 Eu1 Se2 73.32(18) . . ?
N4 Eu1 Se2 80.53(18) . . ?
N3 Eu1 Se2 93.1(2) . . ?
N1 Eu1 Se2 146.53(18) . . ?
N2 Eu1 Se2 147.66(18) . . ?
N6 Eu1 Se1 82.9(2) . . ?
N5 Eu1 Se1 137.3(2) . . ?
N4 Eu1 Se1 136.86(18) . . ?
N3 Eu1 Se1 78.1(2) . . ?
N1 Eu1 Se1 69.31(18) . . ?
N2 Eu1 Se1 135.02(18) . . ?
Se2 Eu1 Se1 77.31(4) . . ?
C1 N1 Eu1 114.2(6) . . ?
C1 N1 H1A 108.7 . . ?
Eu1 N1 H1A 108.7 . . ?
C1 N1 H1B 108.7 . . ?
Eu1 N1 H1B 108.7 . . ?
H1A N1 H1B 107.6 . . ?
C2 N2 Eu1 115.2(6) . . ?
C2 N2 H2A 108.5 . . ?
Eu1 N2 H2A 108.5 . . ?
C2 N2 H2B 108.5 . . ?
Eu1 N2 H2B 108.5 . . ?
H2A N2 H2B 107.5 . . ?
C3 N3 Eu1 115.2(6) . . ?
C3 N3 H3A 108.5 . . ?
Eu1 N3 H3A 108.5 . . ?
C3 N3 H3B 108.5 . . ?
Eu1 N3 H3B 108.5 . . ?
H3A N3 H3B 107.5 . . ?
C4 N4 C5 114.4(7) . . ?
C4 N4 Eu1 112.2(6) . . ?
C5 N4 Eu1 113.9(5) . . ?
C4 N4 H4 105.1 . . ?
C5 N4 H4 105.1 . . ?
Eu1 N4 H4 105.1 . . ?
C7 N5 C6 116.0(8) . . ?
C7 N5 Eu1 111.4(5) . . ?
C6 N5 Eu1 114.7(6) . . ?
C7 N5 H5 104.4 . . ?
C6 N5 H5 104.4 . . ?
Eu1 N5 H5 104.4 . . ?
C8 N6 Eu1 114.3(6) . . ?
C8 N6 H6A 108.7 . . ?
Eu1 N6 H6A 108.7 . . ?
C8 N6 H6B 108.7 . . ?
Eu1 N6 H6B 108.7 . . ?
H6A N6 H6B 107.6 . . ?
C2 C1 N1 109.0(8) . . ?
C2 C1 H1C 109.9 . . ?
N1 C1 H1C 109.9 . . ?
C2 C1 H1D 109.9 . . ?
N1 C1 H1D 109.9 . . ?
H1C C1 H1D 108.3 . . ?
C1 C2 N2 108.7(8) . . ?
C1 C2 H2C 110.0 . . ?
N2 C2 H2C 110.0 . . ?
C1 C2 H2D 110.0 . . ?
N2 C2 H2D 110.0 . . ?
H2C C2 H2D 108.3 . . ?
C4 C3 N3 112.2(9) . . ?
C4 C3 H3C 109.2 . . ?
N3 C3 H3C 109.2 . . ?
C4 C3 H3D 109.2 . . ?
N3 C3 H3D 109.2 . . ?
H3C C3 H3D 107.9 . . ?
N4 C4 C3 109.9(8) . . ?
N4 C4 H4A 109.7 . . ?
C3 C4 H4A 109.7 . . ?
N4 C4 H4B 109.7 . . ?
C3 C4 H4B 109.7 . . ?
H4A C4 H4B 108.2 . . ?
N4 C5 C6 110.2(8) . . ?
N4 C5 H5A 109.6 . . ?
C6 C5 H5A 109.6 . . ?
N4 C5 H5B 109.6 . . ?
C6 C5 H5B 109.6 . . ?
H5A C5 H5B 108.1 . . ?
N5 C6 C5 107.4(7) . . ?
N5 C6 H6C 110.2 . . ?
C5 C6 H6C 110.2 . . ?
N5 C6 H6D 110.2 . . ?
C5 C6 H6D 110.2 . . ?
H6C C6 H6D 108.5 . . ?
N5 C7 C8 108.9(8) . . ?
N5 C7 H7A 109.9 . . ?
C8 C7 H7A 109.9 . . ?
N5 C7 H7B 109.9 . . ?
C8 C7 H7B 109.9 . . ?
H7A C7 H7B 108.3 . . ?
C7 C8 N6 110.9(9) . . ?
C7 C8 H8A 109.5 . . ?
N6 C8 H8A 109.5 . . ?
C7 C8 H8B 109.5 . . ?
N6 C8 H8B 109.5 . . ?
H8A C8 H8B 108.0 . . ?

loop_
_geom_bond_atom_site_label_1
_geom_bond_atom_site_label_2
_geom_bond_distance
_geom_bond_site_symmetry_2
_geom_bond_publ_flag
Sb1 Se3 2.4295(13) . ?
Sb1 Se4 2.4539(13) . ?
Sb1 Se2 2.4742(13) . ?
Sb1 Se1 2.4754(12) . ?
Se1 Eu1 3.0484(14) . ?
Se2 Eu1 2.9951(12) . ?
Eu1 N6 2.545(8) . ?
Eu1 N5 2.549(7) . ?
Eu1 N4 2.551(7) . ?
Eu1 N3 2.554(7) . ?
Eu1 N1 2.564(7) . ?
Eu1 N2 2.580(8) . ?
N1 C1 1.502(12) . ?
N1 H1A 0.9000 . ?
N1 H1B 0.9000 . ?
N2 C2 1.471(11) . ?
N2 H2A 0.9000 . ?
N2 H2B 0.9000 . ?
N3 C3 1.492(14) . ?
N3 H3A 0.9000 . ?
N3 H3B 0.9000 . ?
N4 C4 1.459(12) . ?
N4 C5 1.466(12) . ?
N4 H4 0.9100 . ?
N5 C7 1.465(11) . ?
N5 C6 1.484(12) . ?
N5 H5 0.9100 . ?
N6 C8 1.492(12) . ?
N6 H6A 0.9000 . ?
N6 H6B 0.9000 . ?
C1 C2 1.469(14) . ?
C1 H1C 0.9700 . ?
C1 H1D 0.9700 . ?
C2 H2C 0.9700 . ?
C2 H2D 0.9700 . ?
C3 C4 1.460(14) . ?
C3 H3C 0.9700 . ?
C3 H3D 0.9700 . ?
C4 H4A 0.9700 . ?
C4 H4B 0.9700 . ?
C5 C6 1.509(13) . ?
C5 H5A 0.9700 . ?
C5 H5B 0.9700 . ?
C6 H6C 0.9700 . ?
C6 H6D 0.9700 . ?
C7 C8 1.476(15) . ?
C7 H7A 0.9700 . ?
C7 H7B 0.9700 . ?
C8 H8A 0.9700 . ?
C8 H8B 0.9700 . ?

loop_
_geom_hbond_atom_site_label_D
_geom_hbond_atom_site_label_H
_geom_hbond_atom_site_label_A
_geom_hbond_distance_DH
_geom_hbond_distance_HA
_geom_hbond_distance_DA
_geom_hbond_angle_DHA
_geom_hbond_site_symmetry_A
N6 H6B Se4 0.90 2.82 3.695(8) 164.8 3_765
N5 H5 Se1 0.91 2.88 3.674(7) 146.1 2_755
N4 H4 Se3 0.91 2.60 3.483(8) 162.6 1_455
N3 H3A Se4 0.90 2.96 3.705(9) 141.7 2_745
N2 H2B Se4 0.90 2.83 3.615(8) 146.5 1_455
N2 H2A Se3 0.90 2.76 3.550(9) 147.5 1_455
N1 H1B Se2 0.90 2.61 3.498(7) 168.9 2_745
N1 H1A Se4 0.90 2.79 3.620(8) 153.2 3_765

loop_
_geom_torsion_atom_site_label_1
_geom_torsion_atom_site_label_2
_geom_torsion_atom_site_label_3
_geom_torsion_atom_site_label_4
_geom_torsion
_geom_torsion_site_symmetry_1
_geom_torsion_site_symmetry_2
_geom_torsion_site_symmetry_3
_geom_torsion_site_symmetry_4
_geom_torsion_publ_flag
Se3 Sb1 Se1 Eu1 126.73(4) . . . . ?
Se4 Sb1 Se1 Eu1 -104.97(4) . . . . ?
Se2 Sb1 Se1 Eu1 9.02(4) . . . . ?
Se3 Sb1 Se2 Eu1 -128.82(4) . . . . ?
Se4 Sb1 Se2 Eu1 106.03(4) . . . . ?
Se1 Sb1 Se2 Eu1 -9.18(4) . . . . ?
Sb1 Se2 Eu1 N6 -75.1(2) . . . . ?
Sb1 Se2 Eu1 N5 -141.16(19) . . . . ?
Sb1 Se2 Eu1 N4 150.26(17) . . . . ?
Sb1 Se2 Eu1 N3 84.6(2) . . . . ?
Sb1 Se2 Eu1 N1 3.3(3) . . . . ?
Sb1 Se2 Eu1 N2 -171.4(4) . . . . ?
Sb1 Se2 Eu1 Se1 7.53(3) . . . . ?
Sb1 Se1 Eu1 N6 84.4(2) . . . . ?
Sb1 Se1 Eu1 N5 39.7(2) . . . . ?
Sb1 Se1 Eu1 N4 -68.4(2) . . . . ?
Sb1 Se1 Eu1 N3 -103.5(2) . . . . ?
Sb1 Se1 Eu1 N1 169.97(18) . . . . ?
Sb1 Se1 Eu1 N2 171.6(3) . . . . ?
Sb1 Se1 Eu1 Se2 -7.52(3) . . . . ?
N6 Eu1 N1 C1 -112.6(7) . . . . ?
N5 Eu1 N1 C1 -61.6(7) . . . . ?
N4 Eu1 N1 C1 28.9(7) . . . . ?
N3 Eu1 N1 C1 82.5(7) . . . . ?
N2 Eu1 N1 C1 -16.2(6) . . . . ?
Se2 Eu1 N1 C1 167.0(5) . . . . ?
Se1 Eu1 N1 C1 162.6(7) . . . . ?
N6 Eu1 N2 C2 66.3(7) . . . . ?
N5 Eu1 N2 C2 132.4(7) . . . . ?
N4 Eu1 N2 C2 -158.6(7) . . . . ?
N3 Eu1 N2 C2 -94.6(7) . . . . ?
N1 Eu1 N2 C2 -14.9(6) . . . . ?
Se2 Eu1 N2 C2 161.8(5) . . . . ?
Se1 Eu1 N2 C2 -16.6(8) . . . . ?
N6 Eu1 N3 C3 178.4(8) . . . . ?
N5 Eu1 N3 C3 9.2(10) . . . . ?
N4 Eu1 N3 C3 0.8(7) . . . . ?
N1 Eu1 N3 C3 -134.2(8) . . . . ?
N2 Eu1 N3 C3 -69.5(8) . . . . ?
Se2 Eu1 N3 C3 79.1(8) . . . . ?
Se1 Eu1 N3 C3 155.4(8) . . . . ?
N6 Eu1 N4 C4 -152.4(6) . . . . ?
N5 Eu1 N4 C4 -147.0(7) . . . . ?
N3 Eu1 N4 C4 26.4(6) . . . . ?
N1 Eu1 N4 C4 86.9(7) . . . . ?
N2 Eu1 N4 C4 129.1(7) . . . . ?
Se2 Eu1 N4 C4 -71.2(6) . . . . ?
Se1 Eu1 N4 C4 -11.4(7) . . . . ?
N6 Eu1 N4 C5 -20.5(8) . . . . ?
N5 Eu1 N4 C5 -15.1(6) . . . . ?
N3 Eu1 N4 C5 158.3(7) . . . . ?
N1 Eu1 N4 C5 -141.2(6) . . . . ?
N2 Eu1 N4 C5 -99.1(6) . . . . ?
Se2 Eu1 N4 C5 60.7(6) . . . . ?
Se1 Eu1 N4 C5 120.5(6) . . . . ?
N6 Eu1 N5 C7 25.0(6) . . . . ?
N4 Eu1 N5 C7 -150.7(7) . . . . ?
N3 Eu1 N5 C7 -159.1(6) . . . . ?
N1 Eu1 N5 C7 -31.8(8) . . . . ?
N2 Eu1 N5 C7 -73.3(6) . . . . ?
Se2 Eu1 N5 C7 122.6(7) . . . . ?
Se1 Eu1 N5 C7 74.2(7) . . . . ?
N6 Eu1 N5 C6 159.3(7) . . . . ?
N4 Eu1 N5 C6 -16.4(6) . . . . ?
N3 Eu1 N5 C6 -24.7(8) . . . . ?
N1 Eu1 N5 C6 102.5(6) . . . . ?
N2 Eu1 N5 C6 61.0(6) . . . . ?
Se2 Eu1 N5 C6 -103.0(6) . . . . ?
Se1 Eu1 N5 C6 -151.5(5) . . . . ?
N5 Eu1 N6 C8 4.7(7) . . . . ?
N4 Eu1 N6 C8 10.1(9) . . . . ?
N3 Eu1 N6 C8 -166.8(8) . . . . ?
N1 Eu1 N6 C8 145.9(8) . . . . ?
N2 Eu1 N6 C8 80.8(8) . . . . ?
Se2 Eu1 N6 C8 -67.0(7) . . . . ?
Se1 Eu1 N6 C8 -144.2(8) . . . . ?
Eu1 N1 C1 C2 45.7(10) . . . . ?
N1 C1 C2 N2 -58.5(11) . . . . ?
Eu1 N2 C2 C1 44.5(10) . . . . ?
Eu1 N3 C3 C4 -28.0(13) . . . . ?
C5 N4 C4 C3 176.4(9) . . . . ?
Eu1 N4 C4 C3 -51.9(11) . . . . ?
N3 C3 C4 N4 52.8(14) . . . . ?
C4 N4 C5 C6 175.4(8) . . . . ?
Eu1 N4 C5 C6 44.6(8) . . . . ?
C7 N5 C6 C5 176.6(8) . . . . ?
Eu1 N5 C6 C5 44.5(9) . . . . ?
N4 C5 C6 N5 -58.3(10) . . . . ?
C6 N5 C7 C8 173.6(8) . . . . ?
Eu1 N5 C7 C8 -52.7(9) . . . . ?
N5 C7 C8 N6 57.6(11) . . . . ?
Eu1 N6 C8 C7 -33.9(11) . . . . ?
